data_2011301
loop_
_publ_author_name
'Chen, Zhen'
'Wang, Ru-Ji'
'Xiao-Ying Huang'
'Li, Jing'

_publ_section_title
;
 Molecular building blocks for solid-state chalcogenides: solvothermal
 synthesis of [Mn(en)~3~]Te~4~ and [Fe(en)~3~]~2~(Sb~2~Se~5~)
;
_journal_issue 9
_journal_name_full 'Acta Crystallographica Section C'
_journal_page_first 1100
_journal_page_last 1103
_journal_paper_doi 10.1107/S0108270100006879
_journal_volume 56
_journal_year 2000
_chemical_formula_iupac '[Fe (C2 H8 N2 )3 ]2 , Sb2 Se5 '
_chemical_formula_moiety '2C6 H24 Fe N6 2+ , Sb2 Se5 4- '
_chemical_formula_sum 'C12 H48 Fe2 N12 Sb2 Se5'
_chemical_formula_weight 1110.62
_chemical_name_systematic
;
di[tri(ethylenediamino)ferro] antimony selenide
;
_space_group_IT_number 61
_symmetry_cell_setting orthorhombic
_symmetry_space_group_name_Hall '-P 2ac 2ab'
_symmetry_space_group_name_H-M 'P b c a'
_audit_creation_method SHELXL-97
_cell_angle_alpha 90.00
_cell_angle_beta 90.00
_cell_angle_gamma 90.00
_cell_formula_units_Z 4
_cell_length_a 15.774(3)
_cell_length_b 11.739(2)
_cell_length_c 18.239(4)
_cell_measurement_reflns_used 25
_cell_measurement_temperature 293(2)
_cell_measurement_theta_max 12.0
_cell_measurement_theta_min 7.5
_cell_volume 3377.3(11)
_computing_cell_refinement 'CAD4/PC Software'
_computing_data_collection 'CAD4/PC Software (Enraf-Nonius, 1992)'
_computing_data_reduction 'XCAD4/PC (Harms, 1997)'
_computing_molecular_graphics 'SCHAKAL92 (Keller, 1992) and ORTEX (McArdle, 1993)'
_computing_publication_material SHELXL97
_computing_structure_refinement 'SHELXL97 (Sheldrick, 1997)'
_computing_structure_solution 'SHELXS97 (Sheldrick, 1990)'
_diffrn_ambient_temperature 293(2)
_diffrn_measurement_device_type 'Enraf-Nonius CAD4'
_diffrn_measurement_method \w-scans
_diffrn_radiation_monochromator graphite
_diffrn_radiation_source 'fine-focus sealed tube'
_diffrn_radiation_type MoK\a
_diffrn_radiation_wavelength .71073
_diffrn_reflns_av_R_equivalents .1150
_diffrn_reflns_av_sigmaI/netI .1578
_diffrn_reflns_limit_h_max 19
_diffrn_reflns_limit_h_min -18
_diffrn_reflns_limit_k_max 14
_diffrn_reflns_limit_k_min -13
_diffrn_reflns_limit_l_max 21
_diffrn_reflns_limit_l_min -22
_diffrn_reflns_number 6283
_diffrn_reflns_theta_max 26.02
_diffrn_reflns_theta_min 2.43
_diffrn_standards_decay_% 5.0
_diffrn_standards_interval_time 120
_diffrn_standards_number 3
_exptl_absorpt_coefficient_mu 7.837
_exptl_absorpt_correction_T_max .2105
_exptl_absorpt_correction_T_min .0178
_exptl_absorpt_correction_type psi-scan
_exptl_absorpt_process_details '(North et al,, 1968)'
_exptl_crystal_colour brown
_exptl_crystal_density_diffrn 2.184
_exptl_crystal_density_method 'not measured'
_exptl_crystal_description block
_exptl_crystal_F_000 2112
_exptl_crystal_size_max .5
_exptl_crystal_size_mid .3
_exptl_crystal_size_min .2
_refine_diff_density_max .791
_refine_diff_density_min -.949
_refine_ls_extinction_method none
_refine_ls_goodness_of_fit_ref 1.067
_refine_ls_hydrogen_treatment constr
_refine_ls_matrix_type full
_refine_ls_number_parameters 163
_refine_ls_number_reflns 3321
_refine_ls_number_restraints 0
_refine_ls_restrained_S_all 1.067
_refine_ls_R_factor_all .1820
_refine_ls_R_factor_gt .0823
_refine_ls_shift/su_max .000
_refine_ls_shift/su_mean .000
_refine_ls_structure_factor_coef Fsqd
_refine_ls_weighting_details 'w = 1/[\s^2^(Fo^2^)+(0.0556P)^2^+2.0077P] where P=(Fo^2^+2Fc^2^)/3'
_refine_ls_weighting_scheme calc
_refine_ls_wR_factor_ref .1711
_reflns_number_gt 1719
_reflns_number_total 3321
_reflns_threshold_expression I>2\s(I)
_cod_data_source_file da1117.cif
_cod_data_source_block II
_cod_depositor_comments
;
The following automatic conversions were performed:

'_refine_ls_weighting_scheme' value 'calc w =
1/[\s^2^(Fo^2^)+(0.0556P)^2^+2.0077P] where P=(Fo^2^+2Fc^2^)/3' was
changed to 'calc'. New tag '_refine_ls_weighting_details' was
created. The value of the new tag was set to 'w =
1/[\s^2^(Fo^2^)+(0.0556P)^2^+2.0077P] where P=(Fo^2^+2Fc^2^)/3'.

Automatic conversion script
Id: cif_fix_values 3143 2015-03-26 13:38:13Z robertas 
;
_cod_database_code 2011301
_cod_database_fobs_code 2011301

loop_
_symmetry_equiv_pos_as_xyz
'x, y, z'
'-x+1/2, -y, z+1/2'
'-x, y+1/2, -z+1/2'
'x+1/2, -y+1/2, -z'
'-x, -y, -z'
'x-1/2, y, -z-1/2'
'x, -y-1/2, z-1/2'
'-x-1/2, y-1/2, z'

loop_
_atom_site_label
_atom_site_fract_x
_atom_site_fract_y
_atom_site_fract_z
_atom_site_U_iso_or_equiv
_atom_site_adp_type
_atom_site_calc_flag
_atom_site_refinement_flags
_atom_site_occupancy
_atom_site_disorder_assembly
_atom_site_disorder_group
_atom_site_type_symbol
Sb1A -.01282(11) .58523(14) .59096(10) .0327(4) Uani d P .50 . . Sb
Sb1B -.07394(11) .60183(14) .55827(10) .0336(4) Uani d P .50 . . Sb
Se1 .06665(17) .4912(2) .53384(15) .0377(6) Uani d P .50 . . Se
Se2 -.12032(9) .50891(11) .67726(8) .0453(4) Uani d . 1 . . Se
Se3 -.03644(17) .79041(11) .59416(11) .0824(8) Uani d . 1 . . Se
Fe1 .09569(12) .86241(14) .35846(11) .0388(5) Uani d . 1 . . Fe
N1 -.0019(8) .7559(9) .3055(7) .051(3) Uani d . 1 . . N
H1A .0155 .6829 .3038 .080 Uiso d R 1 . . H
H1B -.0097 .7802 .2592 .080 Uiso d R 1 . . H
N2 -.0177(8) .9189(9) .4169(7) .050(3) Uani d . 1 . . N
H2A -.0173 .9951 .4220 .080 Uiso d R 1 . . H
H2B -.0189 .8873 .4619 .080 Uiso d R 1 . . H
N3 .1825(8) .9632(9) .4281(7) .050(3) Uani d . 1 . . N
H3A .1594 1.0318 .4373 .080 Uiso d R 1 . . H
H3B .2325 .9742 .4055 .080 Uiso d R 1 . . H
N4 .1281(10) .7378(10) .4411(7) .066(4) Uani d . 1 . . N
H4A .1391 .6700 .4201 .080 Uiso d R 1 . . H
H4B .0844 .7290 .4722 .080 Uiso d R 1 . . H
N5 .1962(8) .8039(9) .2840(7) .053(3) Uani d . 1 . . N
H5A .1940 .7277 .2789 .080 Uiso d R 1 . . H
H5B .2475 .8227 .3018 .080 Uiso d R 1 . . H
N6 .0891(8) .9956(9) .2745(7) .054(3) Uani d . 1 . . N
H6A .0891 1.0649 .2956 .080 Uiso d R 1 . . H
H6B .0412 .9881 .2481 .080 Uiso d R 1 . . H
C1 -.0808(11) .7632(12) .3474(9) .064(5) Uani d . 1 . . C
H1C -.0804 .7093 .3869 .080 Uiso d R 1 . . H
H1D -.1270 .7444 .3154 .080 Uiso d R 1 . . H
C2 -.0936(9) .8836(12) .3748(10) .060(4) Uani d . 1 . . C
H2C -.1030 .9360 .3352 .080 Uiso d R 1 . . H
H2D -.1427 .8848 .4059 .080 Uiso d R 1 . . H
C3 .1950(10) .9043(13) .4984(10) .067(5) Uani d . 1 . . C
H3C .1474 .9163 .5303 .080 Uiso d R 1 . . H
H3D .2447 .9336 .5223 .080 Uiso d R 1 . . H
C4 .2045(11) .7757(14) .4836(11) .075(5) Uani d . 1 . . C
H4C .2547 .7623 .4553 .080 Uiso d R 1 . . H
H4D .2097 .7357 .5293 .080 Uiso d R 1 . . H
C5 .1822(9) .8603(13) .2127(8) .055(4) Uani d . 1 . . C
H5C .1361 .8245 .1873 .080 Uiso d R 1 . . H
H5D .2323 .8536 .1831 .080 Uiso d R 1 . . H
C6 .1621(10) .9834(12) .2262(9) .059(4) Uani d . 1 . . C
H6C .2101 1.0194 .2488 .080 Uiso d R 1 . . H
H6D .1515 1.0209 .1803 .080 Uiso d R 1 . . H

loop_
_atom_site_aniso_label
_atom_site_aniso_U_11
_atom_site_aniso_U_22
_atom_site_aniso_U_33
_atom_site_aniso_U_12
_atom_site_aniso_U_13
_atom_site_aniso_U_23
Sb1A .0325(9) .0304(8) .0351(10) .0035(7) .0008(9) -.0040(8)
Sb1B .0350(10) .0282(8) .0377(11) .0050(7) -.0017(9) -.0013(7)
Se1 .0430(15) .0347(12) .0353(16) .0069(12) .0015(13) -.0043(12)
Se2 .0513(8) .0394(7) .0452(9) .0012(6) .0129(7) .0017(7)
Se3 .158(2) .0226(6) .0661(13) .0006(9) .0425(13) -.0042(7)
Fe1 .0455(11) .0252(8) .0458(13) .0004(8) .0038(10) .0003(8)
N1 .057(8) .032(6) .065(9) -.006(5) -.005(7) -.010(5)
N2 .070(8) .027(5) .055(8) -.003(6) -.008(7) -.007(5)
N3 .046(7) .051(7) .053(9) -.008(6) .000(6) -.017(6)
N4 .098(11) .043(7) .058(10) .002(7) .003(9) .015(6)
N5 .063(8) .044(6) .053(9) .010(6) .004(7) -.009(6)
N6 .070(8) .039(6) .054(8) .009(7) .005(7) .010(6)
C1 .082(12) .052(8) .058(12) -.031(9) .011(10) -.021(8)
C2 .048(9) .055(9) .077(12) -.012(7) .010(9) -.012(8)
C3 .053(10) .073(10) .077(13) -.011(9) -.006(9) -.018(10)
C4 .065(11) .084(12) .076(14) .017(10) -.004(10) .026(10)
C5 .039(8) .089(11) .037(9) -.008(8) .006(7) -.003(8)
C6 .062(10) .047(8) .068(12) -.012(8) -.004(9) .017(8)

loop_
_atom_type_symbol
_atom_type_description
_atom_type_scat_dispersion_real
_atom_type_scat_dispersion_imag
_atom_type_scat_source
C C .0033 .0016 'International Tables Vol C Tables 4.2.6.8 and 6.1.1.4'
H H .0000 .0000 'International Tables Vol C Tables 4.2.6.8 and 6.1.1.4'
N N .0061 .0033 'International Tables Vol C Tables 4.2.6.8 and 6.1.1.4'
Fe Fe .3463 .8444 'International Tables Vol C Tables 4.2.6.8 and 6.1.1.4'
Se Se -.0929 2.2259 'International Tables Vol C Tables 4.2.6.8 and 6.1.1.4'
Sb Sb -.5866 1.5461 'International Tables Vol C Tables 4.2.6.8 and 6.1.1.4'

loop_
_geom_angle_atom_site_label_1
_geom_angle_atom_site_label_2
_geom_angle_atom_site_label_3
_geom_angle_site_symmetry_1
_geom_angle_site_symmetry_3
_geom_angle
_geom_angle_publ_flag
Se3 Sb1A Se2 . . 103.72(8) yes
Se3 Sb1A Se1 . 5_566 108.24(10) yes
Se2 Sb1A Se1 . 5_566 102.03(9) yes
Se3 Sb1B Se2 . . 103.66(9) yes
Se3 Sb1B Se1 . . 107.37(11) yes
Se2 Sb1B Se1 . . 100.20(9) yes
Sb1A Se1 Sb1B 5_566 . 92.51(10) yes
N4 Fe1 N2 . . 93.4(5) no
N4 Fe1 N6 . . 168.9(5) no
N2 Fe1 N6 . . 94.9(4) no
N4 Fe1 N5 . . 92.8(5) no
N2 Fe1 N5 . . 170.7(5) no
N6 Fe1 N5 . . 79.9(4) no
N4 Fe1 N1 . . 95.0(5) no
N2 Fe1 N1 . . 79.3(4) no
N6 Fe1 N1 . . 93.7(5) no
N5 Fe1 N1 . . 93.2(5) no
N4 Fe1 N3 . . 79.4(5) no
N2 Fe1 N3 . . 93.7(4) no
N6 Fe1 N3 . . 92.8(5) no
N5 Fe1 N3 . . 94.3(5) no
N1 Fe1 N3 . . 170.8(5) no
C1 N1 Fe1 . . 109.3(9) no
C2 N2 Fe1 . . 108.9(9) no
C3 N3 Fe1 . . 109.4(9) no
C4 N4 Fe1 . . 110.5(10) no
C5 N5 Fe1 . . 107.3(9) no
C6 N6 Fe1 . . 108.4(9) no
N1 C1 C2 . . 110.0(12) no
N2 C2 C1 . . 108.9(13) no
N3 C3 C4 . . 108.7(13) no
N4 C4 C3 . . 107.7(13) no
N5 C5 C6 . . 108.6(12) no
N6 C6 C5 . . 111.2(12) no

loop_
_geom_bond_atom_site_label_1
_geom_bond_atom_site_label_2
_geom_bond_site_symmetry_2
_geom_bond_distance
_geom_bond_publ_flag
Sb1A Se3 . 2.438(2) yes
Sb1A Se2 . 2.481(2) yes
Sb1A Se1 5_566 2.590(3) yes
Sb1B Se3 . 2.383(2) yes
Sb1B Se2 . 2.537(2) yes
Sb1B Se1 . 2.609(3) yes
Se1 Sb1A 5_566 2.590(3) no
Fe1 N4 . 2.161(12) yes
Fe1 N2 . 2.185(13) yes
Fe1 N6 . 2.192(11) yes
Fe1 N5 . 2.198(11) yes
Fe1 N1 . 2.206(11) yes
Fe1 N3 . 2.211(11) yes
N1 C1 . 1.463(19) no
N2 C2 . 1.481(18) no
N3 C3 . 1.47(2) no
N4 C4 . 1.50(2) no
N5 C5 . 1.475(18) no
N6 C6 . 1.456(18) no
C1 C2 . 1.513(19) no
C3 C4 . 1.54(2) no
C5 C6 . 1.50(2) no

loop_
_geom_hbond_atom_site_label_D
_geom_hbond_atom_site_label_H
_geom_hbond_atom_site_label_A
_geom_hbond_site_symmetry_A
_geom_hbond_distance_HA
_geom_hbond_angle_DHA
_geom_hbond_publ_flag
N1 H1A Se2 5_566 2.81 159.4 yes
N2 H2A Se3 5_576 2.67 158.0 yes
N2 H2B Se3 . 2.68 175.2 yes
N3 H3A Se3 5_576 2.91 151.3 yes
N3 H3B Se2 4_566 2.78 173.2 yes
N4 H4A Se2 5_566 2.77 157.5 yes
N5 H5B Se2 4_566 2.90 149.5 yes
N6 H6A Se3 5_576 2.76 150.2 yes
N6 H6B Se2 7_575 2.86 171.6 yes
